data_1532022
loop_
_publ_author_name
'Prokes, K.'
'Tegus, O.'
'Buschow, K.H.J.'
'Brueck, E.'
'Klaasse, J.C.P.'
'de Boer, F.R.'

_publ_section_title
;
 Magnetic properties and magnetic structure of Ho Ti Ge and Er Ti Ge
;
_journal_name_full 'Journal of Alloys Compd.'
_journal_page_first 62
_journal_page_last 69
_journal_volume 335
_journal_year 2002
_chemical_formula_sum 'Er Ge Ti'
_chemical_name_systematic 'Er Ti Ge'
_space_group_IT_number 129
_symmetry_space_group_name_Hall '-P 4a 2a'
_symmetry_space_group_name_H-M 'P 4/n m m :2'
_cell_angle_alpha 90
_cell_angle_beta 90
_cell_angle_gamma 90
_cell_formula_units_Z 2
_cell_length_a 4.0108
_cell_length_b 4.0108
_cell_length_c 7.5431
_cell_volume 121.342
_citation_journal_id_ASTM JALCEU
_cod_data_source_file Prokes_JALCEU_2002_431.cif
_cod_data_source_block Er1Ge1Ti1
_cod_original_cell_volume 121.3422
_cod_original_formula_sum 'Er1 Ge1 Ti1'
_cod_database_code 1532022

loop_
_symmetry_equiv_pos_as_xyz
x,y,z
-y+1/2,x,z
-x+1/2,-y+1/2,z
y,-x+1/2,z
x+1/2,-y,-z
y+1/2,x+1/2,-z
-x,y+1/2,-z
-y,-x,-z
-x,-y,-z
y-1/2,-x,-z
x-1/2,y-1/2,-z
-y,x-1/2,-z
-x-1/2,y,z
-y-1/2,-x-1/2,z
x,-y-1/2,z
y,x,z

loop_
_atom_site_label
_atom_site_type_symbol
_atom_site_fract_x
_atom_site_fract_y
_atom_site_fract_z
_atom_site_occupancy
_atom_site_U_iso_or_equiv
Ti1 Ti 0.75 0.25 0 1 0.0
Ge1 Ge 0.25 0.25 0.2491 1 0.0
Er1 Er 0.25 0.25 0.6569 1 0.0
